data_4123087
loop_
_publ_author_name
'Mo, Zhenbo'
'Xiao, Jie'
'Gao, Yafei'
'Deng, Liang'

_publ_section_title
;
 Regio- and Stereoselective Hydrosilylation of Alkynes Catalyzed by
 Three-Coordinate Cobalt(I) Alkyl and Silyl Complexes.
;
_journal_name_full 'Journal of the American Chemical Society'
_journal_page_first 141209075314002
_journal_paper_doi 10.1021/ja510924v
_journal_year 2014
_chemical_formula_sum 'C45 H58 Co N2 P Si'
_chemical_formula_weight 744.92
_chemical_name_systematic
; 
 ? 
;
_space_group_IT_number 15
_symmetry_cell_setting monoclinic
_symmetry_space_group_name_Hall '-C 2yc'
_symmetry_space_group_name_H-M 'C 1 2/c 1'
_atom_sites_solution_hydrogens geom
_atom_sites_solution_primary direct
_atom_sites_solution_secondary difmap
_audit_creation_method SHELXL-97
_cell_angle_alpha 90.00
_cell_angle_beta 93.027(2)
_cell_angle_gamma 90.00
_cell_formula_units_Z 8
_cell_length_a 40.118(5)
_cell_length_b 10.1313(13)
_cell_length_c 19.364(3)
_cell_measurement_reflns_used 9929
_cell_measurement_temperature 133(2)
_cell_measurement_theta_max 30.60
_cell_measurement_theta_min 2.29
_cell_volume 7859.5(19)
_computing_cell_refinement 'Bruker SAINT'
_computing_data_collection 'Bruker APEX2'
_computing_data_reduction 'Bruker SAINT'
_computing_molecular_graphics 'Bruker SHELXTL'
_computing_publication_material 'Bruker SHELXTL'
_computing_structure_refinement 'SHELXL-97 (Sheldrick, 2008)'
_computing_structure_solution 'SHELXS-97 (Sheldrick, 2008)'
_diffrn_ambient_temperature 133(2)
_diffrn_measured_fraction_theta_full 0.994
_diffrn_measured_fraction_theta_max 0.994
_diffrn_measurement_device_type 'Bruker APEX-II CCD'
_diffrn_measurement_method '\f and \w scans'
_diffrn_radiation_monochromator graphite
_diffrn_radiation_source 'fine-focus sealed tube'
_diffrn_radiation_type MoK\a
_diffrn_radiation_wavelength 0.71073
_diffrn_reflns_av_R_equivalents 0.0444
_diffrn_reflns_av_sigmaI/netI 0.0474
_diffrn_reflns_limit_h_max 57
_diffrn_reflns_limit_h_min -57
_diffrn_reflns_limit_k_max 14
_diffrn_reflns_limit_k_min -8
_diffrn_reflns_limit_l_max 27
_diffrn_reflns_limit_l_min -27
_diffrn_reflns_number 37448
_diffrn_reflns_theta_full 30.70
_diffrn_reflns_theta_max 30.70
_diffrn_reflns_theta_min 2.03
_exptl_absorpt_coefficient_mu 0.542
_exptl_absorpt_correction_T_max 0.9579
_exptl_absorpt_correction_T_min 0.8631
_exptl_absorpt_correction_type multi-scan
_exptl_absorpt_process_details sadabs
_exptl_crystal_colour brown
_exptl_crystal_density_diffrn 1.259
_exptl_crystal_density_method 'not measured'
_exptl_crystal_description plate
_exptl_crystal_F_000 3184
_exptl_crystal_size_max 0.28
_exptl_crystal_size_mid 0.20
_exptl_crystal_size_min 0.08
_refine_diff_density_max 0.571
_refine_diff_density_min -0.289
_refine_diff_density_rms 0.065
_refine_ls_extinction_method none
_refine_ls_goodness_of_fit_ref 1.016
_refine_ls_hydrogen_treatment mixed
_refine_ls_matrix_type full
_refine_ls_number_parameters 478
_refine_ls_number_reflns 12144
_refine_ls_number_restraints 0
_refine_ls_restrained_S_all 1.016
_refine_ls_R_factor_all 0.0710
_refine_ls_R_factor_gt 0.0423
_refine_ls_shift/su_max 0.001
_refine_ls_shift/su_mean 0.000
_refine_ls_structure_factor_coef Fsqd
_refine_ls_weighting_details 'calc w=1/[\s^2^(Fo^2^)+(0.0617P)^2^+1.0198P] where P=(Fo^2^+2Fc^2^)/3'
_refine_ls_weighting_scheme calc
_refine_ls_wR_factor_gt 0.1022
_refine_ls_wR_factor_ref 0.1157
_reflns_number_gt 8585
_reflns_number_total 12144
_reflns_threshold_expression >2sigma(I)
_cod_data_source_file ja510924v_si_002.cif
_cod_data_source_block 1
_cod_depositor_comments
;
The following automatic conversions were performed:

'_symmetry_cell_setting' value 'Monoclinic' changed to 'monoclinic'
according to
/home/saulius/struct/COD-crude-data--automatic-downloads/rss-feeds/ACS/lib/dictionaries/cif_core.dic
dictionary named 'cif_core.dic' version 2.4.2 from 2011-04-26.

Automatic conversion script
Id: cif_fix_values 2935 2014-11-11 08:27:57Z andrius 
;
_cod_original_cell_volume 7859.4(18)
_cod_original_sg_symbol_H-M C2/c
_cod_database_code 4123087

loop_
_symmetry_equiv_pos_as_xyz
'x, y, z'
'-x, y, -z+1/2'
'x+1/2, y+1/2, z'
'-x+1/2, y+1/2, -z+1/2'
'-x, -y, -z'
'x, -y, z-1/2'
'-x+1/2, -y+1/2, -z'
'x+1/2, -y+1/2, z-1/2'

loop_
_atom_site_label
_atom_site_type_symbol
_atom_site_fract_x
_atom_site_fract_y
_atom_site_fract_z
_atom_site_U_iso_or_equiv
_atom_site_adp_type
_atom_site_occupancy
_atom_site_symmetry_multiplicity
_atom_site_calc_flag
_atom_site_refinement_flags
Co1 Co 0.112759(5) 0.85135(2) 0.076814(11) 0.02306(7) Uani 1 1 d .
P1 P 0.162684(10) 0.80408(4) 0.03699(2) 0.02133(9) Uani 1 1 d .
Si1 Si 0.074653(13) 0.74928(6) 0.21242(3) 0.03408(12) Uani 1 1 d .
N1 N 0.09912(3) 1.14172(13) 0.04598(7) 0.0242(3) Uani 1 1 d .
N2 N 0.07056(3) 1.01889(14) -0.02610(7) 0.0248(3) Uani 1 1 d .
C1 C 0.09346(4) 1.01134(16) 0.02926(8) 0.0228(3) Uani 1 1 d .
C2 C 0.09608(5) 0.69946(18) 0.13500(10) 0.0340(4) Uani 1 1 d .
H2A H 0.0806 0.6449 0.1055 0.041 Uiso 1 1 calc R
H2B H 0.1154 0.6433 0.1496 0.041 Uiso 1 1 calc R
C3 C 0.08135(4) 1.22538(18) 0.00132(9) 0.0302(4) Uani 1 1 d .
H3 H 0.0818 1.3191 0.0021 0.036 Uiso 1 1 calc R
C4 C 0.06345(5) 1.14913(18) -0.04329(9) 0.0306(4) Uani 1 1 d .
H4 H 0.0486 1.1788 -0.0799 0.037 Uiso 1 1 calc R
C5 C 0.12163(4) 1.19103(16) 0.10363(9) 0.0241(3) Uani 1 1 d .
C6 C 0.13013(5) 1.07858(18) 0.15375(10) 0.0331(4) Uani 1 1 d .
C7 C 0.15377(5) 1.12844(19) 0.21342(10) 0.0382(4) Uani 1 1 d .
H7 H 0.1595 1.0538 0.2456 0.046 Uiso 1 1 calc R
C8 C 0.13587(5) 1.2367(2) 0.25241(10) 0.0378(4) Uani 1 1 d .
H8A H 0.1151 1.2010 0.2707 0.045 Uiso 1 1 calc R
H8B H 0.1504 1.2683 0.2919 0.045 Uiso 1 1 calc R
C9 C 0.12751(5) 1.35054(19) 0.20326(10) 0.0341(4) Uani 1 1 d .
H9 H 0.1161 1.4220 0.2287 0.041 Uiso 1 1 calc R
C10 C 0.10408(4) 1.30049(18) 0.14333(9) 0.0309(4) Uani 1 1 d .
H10A H 0.0981 1.3744 0.1116 0.037 Uiso 1 1 calc R
H10B H 0.0833 1.2655 0.1618 0.037 Uiso 1 1 calc R
C11 C 0.15930(5) 1.4055(2) 0.17379(11) 0.0397(4) Uani 1 1 d .
H11A H 0.1536 1.4791 0.1417 0.048 Uiso 1 1 calc R
H11B H 0.1743 1.4400 0.2118 0.048 Uiso 1 1 calc R
C12 C 0.17694(5) 1.2965(2) 0.13545(11) 0.0394(5) Uani 1 1 d .
H12 H 0.1979 1.3320 0.1169 0.047 Uiso 1 1 calc R
C13 C 0.18532(5) 1.1827(2) 0.18471(12) 0.0454(5) Uani 1 1 d .
H13A H 0.1968 1.1120 0.1599 0.054 Uiso 1 1 calc R
H13B H 0.2006 1.2139 0.2231 0.054 Uiso 1 1 calc R
C14 C 0.15365(5) 1.24645(19) 0.07534(10) 0.0330(4) Uani 1 1 d .
H14A H 0.1481 1.3199 0.0430 0.040 Uiso 1 1 calc R
H14B H 0.1650 1.1768 0.0496 0.040 Uiso 1 1 calc R
C15 C 0.05408(4) 0.90207(18) -0.05951(8) 0.0253(3) Uani 1 1 d .
C16 C 0.03363(5) 0.82910(19) -0.00668(9) 0.0297(4) Uani 1 1 d .
C17 C 0.01687(5) 0.7074(2) -0.04059(10) 0.0383(4) Uani 1 1 d .
H17 H 0.0039 0.6589 -0.0059 0.046 Uiso 1 1 calc R
C18 C -0.00661(5) 0.7516(2) -0.10123(11) 0.0417(5) Uani 1 1 d .
H18A H -0.0176 0.6736 -0.1233 0.050 Uiso 1 1 calc R
H18B H -0.0242 0.8100 -0.0842 0.050 Uiso 1 1 calc R
C19 C 0.01334(5) 0.8249(2) -0.15369(10) 0.0373(4) Uani 1 1 d .
H19 H -0.0021 0.8547 -0.1929 0.045 Uiso 1 1 calc R
C20 C 0.03041(4) 0.9459(2) -0.11999(9) 0.0327(4) Uani 1 1 d .
H20A H 0.0133 1.0067 -0.1030 0.039 Uiso 1 1 calc R
H20B H 0.0431 0.9936 -0.1546 0.039 Uiso 1 1 calc R
C21 C 0.03986(5) 0.7336(2) -0.18170(10) 0.0398(5) Uani 1 1 d .
H21A H 0.0525 0.7808 -0.2166 0.048 Uiso 1 1 calc R
H21B H 0.0290 0.6557 -0.2041 0.048 Uiso 1 1 calc R
C22 C 0.06364(5) 0.6892(2) -0.12162(10) 0.0373(4) Uani 1 1 d .
H22 H 0.0810 0.6293 -0.1394 0.045 Uiso 1 1 calc R
C23 C 0.04394(5) 0.6161(2) -0.06807(11) 0.0430(5) Uani 1 1 d .
H23A H 0.0593 0.5870 -0.0293 0.052 Uiso 1 1 calc R
H23B H 0.0333 0.5367 -0.0894 0.052 Uiso 1 1 calc R
C24 C 0.08046(4) 0.81035(19) -0.08746(10) 0.0300(4) Uani 1 1 d .
C25 C 0.04222(5) 0.8784(2) 0.19226(11) 0.0422(5) Uani 1 1 d .
H25A H 0.0527 0.9554 0.1717 0.063 Uiso 1 1 calc R
H25B H 0.0319 0.9047 0.2349 0.063 Uiso 1 1 calc R
H25C H 0.0251 0.8427 0.1595 0.063 Uiso 1 1 calc R
C26 C 0.05179(6) 0.6121(3) 0.25553(15) 0.0627(7) Uani 1 1 d .
H26A H 0.0358 0.5714 0.2220 0.094 Uiso 1 1 calc R
H26B H 0.0398 0.6480 0.2942 0.094 Uiso 1 1 calc R
H26C H 0.0678 0.5455 0.2729 0.094 Uiso 1 1 calc R
C27 C 0.10584(5) 0.8140(3) 0.28013(11) 0.0489(6) Uani 1 1 d .
H27A H 0.1240 0.7502 0.2874 0.073 Uiso 1 1 calc R
H27B H 0.0948 0.8273 0.3236 0.073 Uiso 1 1 calc R
H27C H 0.1149 0.8982 0.2647 0.073 Uiso 1 1 calc R
C28 C 0.19221(4) 0.74487(16) 0.10636(8) 0.0238(3) Uani 1 1 d .
C29 C 0.18719(5) 0.7862(2) 0.17353(9) 0.0366(4) Uani 1 1 d .
H29 H 0.1692 0.8439 0.1818 0.044 Uiso 1 1 calc R
C30 C 0.20806(5) 0.7446(2) 0.22840(10) 0.0432(5) Uani 1 1 d .
H30 H 0.2048 0.7768 0.2736 0.052 Uiso 1 1 calc R
C31 C 0.23349(5) 0.6566(2) 0.21788(10) 0.0392(5) Uani 1 1 d .
H31 H 0.2473 0.6258 0.2558 0.047 Uiso 1 1 calc R
C32 C 0.23864(5) 0.6137(2) 0.15180(11) 0.0414(5) Uani 1 1 d .
H32 H 0.2562 0.5535 0.1441 0.050 Uiso 1 1 calc R
C33 C 0.21825(4) 0.6579(2) 0.09641(10) 0.0346(4) Uani 1 1 d .
H33 H 0.2222 0.6281 0.0510 0.042 Uiso 1 1 calc R
C34 C 0.18606(4) 0.93616(16) -0.00376(8) 0.0235(3) Uani 1 1 d .
C35 C 0.16951(4) 1.00068(17) -0.05949(9) 0.0281(3) Uani 1 1 d .
H35 H 0.1480 0.9716 -0.0755 0.034 Uiso 1 1 calc R
C36 C 0.18419(5) 1.10669(19) -0.09161(10) 0.0339(4) Uani 1 1 d .
H36 H 0.1727 1.1494 -0.1295 0.041 Uiso 1 1 calc R
C37 C 0.21550(5) 1.15021(18) -0.06852(10) 0.0370(4) Uani 1 1 d .
H37 H 0.2255 1.2229 -0.0904 0.044 Uiso 1 1 calc R
C38 C 0.23215(5) 1.08742(19) -0.01346(10) 0.0348(4) Uani 1 1 d .
H38 H 0.2536 1.1174 0.0024 0.042 Uiso 1 1 calc R
C39 C 0.21767(4) 0.98067(17) 0.01896(9) 0.0276(3) Uani 1 1 d .
H39 H 0.2294 0.9380 0.0566 0.033 Uiso 1 1 calc R
C40 C 0.16611(4) 0.67392(15) -0.02867(8) 0.0235(3) Uani 1 1 d .
C41 C 0.19186(4) 0.67147(17) -0.07495(9) 0.0281(3) Uani 1 1 d .
H41 H 0.2083 0.7389 -0.0729 0.034 Uiso 1 1 calc R
C42 C 0.19352(5) 0.57168(18) -0.12357(9) 0.0335(4) Uani 1 1 d .
H42 H 0.2113 0.5702 -0.1542 0.040 Uiso 1 1 calc R
C43 C 0.16935(5) 0.47430(19) -0.12755(10) 0.0377(4) Uani 1 1 d .
H43 H 0.1703 0.4069 -0.1615 0.045 Uiso 1 1 calc R
C44 C 0.14377(5) 0.47451(19) -0.08226(10) 0.0384(4) Uani 1 1 d .
H44 H 0.1273 0.4071 -0.0849 0.046 Uiso 1 1 calc R
C45 C 0.14234(5) 0.57416(17) -0.03280(9) 0.0297(4) Uani 1 1 d .
H45 H 0.1249 0.5738 -0.0015 0.036 Uiso 1 1 calc R
H6A H 0.1410(6) 1.012(2) 0.1301(11) 0.042(6) Uiso 1 1 d .
H6B H 0.1091(5) 1.045(2) 0.1740(10) 0.036(6) Uiso 1 1 d .
H24A H 0.0956(5) 0.784(2) -0.0520(10) 0.032(5) Uiso 1 1 d .
H24B H 0.0941(6) 0.861(2) -0.1179(12) 0.048(7) Uiso 1 1 d .
H16A H 0.0488(5) 0.804(2) 0.0324(11) 0.033(5) Uiso 1 1 d .
H16B H 0.0166(5) 0.888(2) 0.0099(10) 0.029(5) Uiso 1 1 d .

loop_
_atom_site_aniso_label
_atom_site_aniso_U_11
_atom_site_aniso_U_22
_atom_site_aniso_U_33
_atom_site_aniso_U_23
_atom_site_aniso_U_13
_atom_site_aniso_U_12
Co1 0.02018(11) 0.02486(11) 0.02441(12) 0.00185(8) 0.00375(8) 0.00292(8)
P1 0.01868(18) 0.02293(19) 0.0225(2) 0.00085(15) 0.00209(14) 0.00247(15)
Si1 0.0276(2) 0.0414(3) 0.0340(3) 0.0151(2) 0.0085(2) 0.0088(2)
N1 0.0236(6) 0.0255(7) 0.0234(7) 0.0026(5) 0.0011(5) 0.0031(5)
N2 0.0233(6) 0.0301(7) 0.0210(6) 0.0005(5) 0.0005(5) 0.0044(6)
C1 0.0198(7) 0.0280(8) 0.0210(7) -0.0010(6) 0.0044(6) 0.0015(6)
C2 0.0303(9) 0.0289(9) 0.0434(11) 0.0087(8) 0.0089(8) 0.0064(7)
C3 0.0333(9) 0.0280(8) 0.0292(9) 0.0059(7) 0.0014(7) 0.0070(7)
C4 0.0325(9) 0.0349(9) 0.0243(8) 0.0065(7) 0.0007(7) 0.0075(8)
C5 0.0223(7) 0.0243(7) 0.0255(8) -0.0013(6) 0.0008(6) 0.0015(6)
C6 0.0410(11) 0.0254(9) 0.0316(9) -0.0022(7) -0.0088(8) 0.0014(8)
C7 0.0445(11) 0.0322(10) 0.0362(10) -0.0045(8) -0.0145(8) 0.0055(8)
C8 0.0382(10) 0.0450(11) 0.0298(9) -0.0056(8) -0.0023(8) -0.0057(9)
C9 0.0343(9) 0.0327(9) 0.0355(10) -0.0104(8) 0.0046(8) 0.0045(8)
C10 0.0264(8) 0.0330(9) 0.0335(9) -0.0035(7) 0.0037(7) 0.0070(7)
C11 0.0393(11) 0.0313(10) 0.0485(12) -0.0080(8) 0.0018(9) -0.0063(8)
C12 0.0254(9) 0.0427(11) 0.0507(12) -0.0125(9) 0.0088(8) -0.0072(8)
C13 0.0303(10) 0.0501(12) 0.0543(13) -0.0198(10) -0.0110(9) 0.0112(9)
C14 0.0283(9) 0.0342(9) 0.0372(10) -0.0045(8) 0.0085(7) -0.0018(7)
C15 0.0213(7) 0.0338(8) 0.0206(7) -0.0044(6) -0.0006(6) 0.0047(7)
C16 0.0267(8) 0.0382(10) 0.0242(8) -0.0035(7) 0.0021(7) -0.0012(7)
C17 0.0314(9) 0.0458(11) 0.0376(10) -0.0064(9) 0.0003(8) -0.0096(8)
C18 0.0255(9) 0.0579(13) 0.0411(11) -0.0161(10) -0.0030(8) -0.0005(9)
C19 0.0273(9) 0.0572(12) 0.0264(9) -0.0106(8) -0.0073(7) 0.0109(8)
C20 0.0282(8) 0.0464(11) 0.0231(8) -0.0036(7) -0.0030(7) 0.0107(8)
C21 0.0317(9) 0.0551(12) 0.0320(10) -0.0180(9) -0.0043(7) 0.0080(9)
C22 0.0279(9) 0.0452(11) 0.0381(10) -0.0180(8) -0.0054(8) 0.0097(8)
C23 0.0420(11) 0.0351(10) 0.0502(12) -0.0099(9) -0.0122(9) -0.0022(9)
C24 0.0220(8) 0.0394(10) 0.0285(9) -0.0078(7) -0.0018(7) 0.0057(7)
C25 0.0383(10) 0.0536(12) 0.0352(10) 0.0037(9) 0.0076(8) 0.0196(9)
C26 0.0487(14) 0.0695(16) 0.0721(17) 0.0369(14) 0.0238(12) 0.0043(12)
C27 0.0384(11) 0.0765(16) 0.0320(10) 0.0157(10) 0.0025(8) 0.0089(11)
C28 0.0213(7) 0.0263(8) 0.0237(8) 0.0028(6) 0.0010(6) -0.0021(6)
C29 0.0397(10) 0.0433(11) 0.0269(9) -0.0009(8) 0.0020(8) 0.0096(9)
C30 0.0471(12) 0.0586(13) 0.0237(9) -0.0011(9) -0.0018(8) 0.0052(10)
C31 0.0284(9) 0.0550(12) 0.0334(10) 0.0109(9) -0.0072(7) -0.0046(9)
C32 0.0287(9) 0.0546(12) 0.0405(11) 0.0042(9) -0.0023(8) 0.0129(9)
C33 0.0273(8) 0.0472(11) 0.0292(9) -0.0003(8) 0.0001(7) 0.0085(8)
C34 0.0230(7) 0.0221(7) 0.0259(8) -0.0016(6) 0.0059(6) 0.0018(6)
C35 0.0266(8) 0.0297(8) 0.0280(8) 0.0014(7) 0.0021(6) 0.0020(7)
C36 0.0413(10) 0.0305(9) 0.0302(9) 0.0064(7) 0.0047(8) 0.0009(8)
C37 0.0456(11) 0.0293(9) 0.0371(10) 0.0054(8) 0.0107(8) -0.0055(8)
C38 0.0315(9) 0.0338(10) 0.0394(10) -0.0023(8) 0.0045(8) -0.0072(8)
C39 0.0268(8) 0.0262(8) 0.0297(9) -0.0028(7) 0.0020(7) 0.0004(7)
C40 0.0248(7) 0.0231(7) 0.0223(8) 0.0014(6) -0.0017(6) 0.0053(6)
C41 0.0284(8) 0.0286(8) 0.0274(8) 0.0010(6) 0.0029(7) 0.0043(7)
C42 0.0399(10) 0.0343(9) 0.0267(9) 0.0011(7) 0.0051(7) 0.0109(8)
C43 0.0550(12) 0.0283(9) 0.0292(9) -0.0039(7) -0.0024(8) 0.0077(8)
C44 0.0493(12) 0.0282(9) 0.0372(10) -0.0009(8) -0.0012(9) -0.0056(8)
C45 0.0318(9) 0.0260(8) 0.0312(9) 0.0021(7) 0.0013(7) 0.0016(7)

loop_
_atom_type_symbol
_atom_type_description
_atom_type_scat_dispersion_real
_atom_type_scat_dispersion_imag
_atom_type_scat_source
C C 0.0033 0.0016 'International Tables Vol C Tables 4.2.6.8 and 6.1.1.4'
H H 0.0000 0.0000 'International Tables Vol C Tables 4.2.6.8 and 6.1.1.4'
N N 0.0061 0.0033 'International Tables Vol C Tables 4.2.6.8 and 6.1.1.4'
Si Si 0.0817 0.0704 'International Tables Vol C Tables 4.2.6.8 and 6.1.1.4'
P P 0.1023 0.0942 'International Tables Vol C Tables 4.2.6.8 and 6.1.1.4'
Co Co 0.3494 0.9721 'International Tables Vol C Tables 4.2.6.8 and 6.1.1.4'

loop_
_geom_angle_atom_site_label_1
_geom_angle_atom_site_label_2
_geom_angle_atom_site_label_3
_geom_angle
C1 Co1 C2 137.32(7)
C1 Co1 H6A 78.1(6)
C2 Co1 H6A 118.2(6)
C1 Co1 P1 110.30(5)
C2 Co1 P1 110.77(5)
H6A Co1 P1 82.7(6)
C34 P1 C40 99.60(7)
C34 P1 C28 103.13(7)
C40 P1 C28 101.62(7)
C34 P1 Co1 118.64(5)
C40 P1 Co1 119.49(6)
C28 P1 Co1 111.78(5)
C2 Si1 C25 111.83(9)
C2 Si1 C27 109.97(10)
C25 Si1 C27 109.34(11)
C2 Si1 C26 114.73(12)
C25 Si1 C26 104.99(11)
C27 Si1 C26 105.64(12)
C1 N1 C3 111.61(14)
C1 N1 C5 125.88(13)
C3 N1 C5 122.50(14)
C1 N2 C4 111.11(14)
C1 N2 C15 123.90(14)
C4 N2 C15 124.86(14)
N1 C1 N2 103.00(13)
N1 C1 Co1 127.93(11)
N2 C1 Co1 129.03(12)
Si1 C2 Co1 115.11(10)
Si1 C2 H2A 108.5
Co1 C2 H2A 108.5
Si1 C2 H2B 108.5
Co1 C2 H2B 108.5
H2A C2 H2B 107.5
C4 C3 N1 106.93(16)
C4 C3 H3 126.5
N1 C3 H3 126.5
C3 C4 N2 107.30(15)
C3 C4 H4 126.3
N2 C4 H4 126.3
N1 C5 C6 109.52(13)
N1 C5 C14 110.07(14)
C6 C5 C14 109.79(15)
N1 C5 C10 109.97(13)
C6 C5 C10 108.25(15)
C14 C5 C10 109.21(14)
C5 C6 C7 109.92(15)
C5 C6 H6A 108.8(14)
C7 C6 H6A 108.6(14)
C5 C6 H6B 109.5(12)
C7 C6 H6B 108.3(12)
H6A C6 H6B 111.7(18)
C13 C7 C8 110.13(17)
C13 C7 C6 109.72(17)
C8 C7 C6 108.58(16)
C13 C7 H7 109.5
C8 C7 H7 109.5
C6 C7 H7 109.5
C9 C8 C7 109.16(16)
C9 C8 H8A 109.8
C7 C8 H8A 109.8
C9 C8 H8B 109.8
C7 C8 H8B 109.8
H8A C8 H8B 108.3
C8 C9 C11 110.40(17)
C8 C9 C10 109.11(15)
C11 C9 C10 109.04(16)
C8 C9 H9 109.4
C11 C9 H9 109.4
C10 C9 H9 109.4
C9 C10 C5 109.65(14)
C9 C10 H10A 109.7
C5 C10 H10A 109.7
C9 C10 H10B 109.7
C5 C10 H10B 109.7
H10A C10 H10B 108.2
C12 C11 C9 109.61(16)
C12 C11 H11A 109.7
C9 C11 H11A 109.7
C12 C11 H11B 109.7
C9 C11 H11B 109.7
H11A C11 H11B 108.2
C13 C12 C11 109.63(18)
C13 C12 C14 109.25(16)
C11 C12 C14 109.12(16)
C13 C12 H12 109.6
C11 C12 H12 109.6
C14 C12 H12 109.6
C7 C13 C12 110.12(16)
C7 C13 H13A 109.6
C12 C13 H13A 109.6
C7 C13 H13B 109.6
C12 C13 H13B 109.6
H13A C13 H13B 108.2
C5 C14 C12 109.74(15)
C5 C14 H14A 109.7
C12 C14 H14A 109.7
C5 C14 H14B 109.7
C12 C14 H14B 109.7
H14A C14 H14B 108.2
N2 C15 C24 109.72(13)
N2 C15 C20 110.18(14)
C24 C15 C20 108.54(14)
N2 C15 C16 109.54(13)
C24 C15 C16 110.34(15)
C20 C15 C16 108.50(14)
C15 C16 C17 109.85(15)
C15 C16 H16A 107.8(12)
C17 C16 H16A 111.4(12)
C15 C16 H16B 109.5(12)
C17 C16 H16B 109.6(12)
H16A C16 H16B 108.7(16)
C18 C17 C16 109.29(17)
C18 C17 C23 109.04(16)
C16 C17 C23 109.18(16)
C18 C17 H17 109.8
C16 C17 H17 109.8
C23 C17 H17 109.8
C19 C18 C17 109.33(15)
C19 C18 H18A 109.8
C17 C18 H18A 109.8
C19 C18 H18B 109.8
C17 C18 H18B 109.8
H18A C18 H18B 108.3
C18 C19 C21 109.96(18)
C18 C19 C20 110.22(15)
C21 C19 C20 109.32(15)
C18 C19 H19 109.1
C21 C19 H19 109.1
C20 C19 H19 109.1
C19 C20 C15 109.77(16)
C19 C20 H20A 109.7
C15 C20 H20A 109.7
C19 C20 H20B 109.7
C15 C20 H20B 109.7
H20A C20 H20B 108.2
C19 C21 C22 108.96(15)
C19 C21 H21A 109.9
C22 C21 H21A 109.9
C19 C21 H21B 109.9
C22 C21 H21B 109.9
H21A C21 H21B 108.3
C23 C22 C21 109.50(16)
C23 C22 C24 109.08(16)
C21 C22 C24 109.54(17)
C23 C22 H22 109.6
C21 C22 H22 109.6
C24 C22 H22 109.6
C22 C23 C17 110.01(17)
C22 C23 H23A 109.7
C17 C23 H23A 109.7
C22 C23 H23B 109.7
C17 C23 H23B 109.7
H23A C23 H23B 108.2
C15 C24 C22 110.00(14)
C15 C24 H24A 110.6(12)
C22 C24 H24A 109.9(13)
C15 C24 H24B 108.3(14)
C22 C24 H24B 114.4(14)
H24A C24 H24B 103.6(18)
Si1 C25 H25A 109.5
Si1 C25 H25B 109.5
H25A C25 H25B 109.5
Si1 C25 H25C 109.5
H25A C25 H25C 109.5
H25B C25 H25C 109.5
Si1 C26 H26A 109.5
Si1 C26 H26B 109.5
H26A C26 H26B 109.5
Si1 C26 H26C 109.5
H26A C26 H26C 109.5
H26B C26 H26C 109.5
Si1 C27 H27A 109.5
Si1 C27 H27B 109.5
H27A C27 H27B 109.5
Si1 C27 H27C 109.5
H27A C27 H27C 109.5
H27B C27 H27C 109.5
C33 C28 C29 117.92(16)
C33 C28 P1 124.38(13)
C29 C28 P1 117.65(13)
C30 C29 C28 120.95(18)
C30 C29 H29 119.5
C28 C29 H29 119.5
C31 C30 C29 120.45(19)
C31 C30 H30 119.8
C29 C30 H30 119.8
C32 C31 C30 119.35(18)
C32 C31 H31 120.3
C30 C31 H31 120.3
C31 C32 C33 120.30(19)
C31 C32 H32 119.8
C33 C32 H32 119.8
C28 C33 C32 120.99(18)
C28 C33 H33 119.5
C32 C33 H33 119.5
C39 C34 C35 118.59(15)
C39 C34 P1 125.20(13)
C35 C34 P1 116.10(13)
C36 C35 C34 120.81(17)
C36 C35 H35 119.6
C34 C35 H35 119.6
C37 C36 C35 120.09(18)
C37 C36 H36 120.0
C35 C36 H36 120.0
C38 C37 C36 119.74(17)
C38 C37 H37 120.1
C36 C37 H37 120.1
C37 C38 C39 120.58(18)
C37 C38 H38 119.7
C39 C38 H38 119.7
C38 C39 C34 120.18(17)
C38 C39 H39 119.9
C34 C39 H39 119.9
C45 C40 C41 118.48(16)
C45 C40 P1 118.98(13)
C41 C40 P1 122.54(13)
C42 C41 C40 120.69(17)
C42 C41 H41 119.7
C40 C41 H41 119.7
C43 C42 C41 119.99(18)
C43 C42 H42 120.0
C41 C42 H42 120.0
C42 C43 C44 120.31(18)
C42 C43 H43 119.8
C44 C43 H43 119.8
C43 C44 C45 119.65(18)
C43 C44 H44 120.2
C45 C44 H44 120.2
C40 C45 C44 120.87(17)
C40 C45 H45 119.6
C44 C45 H45 119.6

loop_
_geom_bond_atom_site_label_1
_geom_bond_atom_site_label_2
_geom_bond_distance
Co1 C1 1.9999(16)
Co1 C2 2.0407(18)
Co1 H6A 2.21(2)
Co1 P1 2.2358(5)
P1 C34 1.8359(17)
P1 C40 1.8420(17)
P1 C28 1.8438(16)
Si1 C2 1.838(2)
Si1 C25 1.872(2)
Si1 C27 1.882(2)
Si1 C26 1.884(2)
N1 C1 1.376(2)
N1 C3 1.382(2)
N1 C5 1.485(2)
N2 C1 1.376(2)
N2 C4 1.387(2)
N2 C15 1.487(2)
C2 H2A 0.9900
C2 H2B 0.9900
C3 C4 1.339(3)
C3 H3 0.9500
C4 H4 0.9500
C5 C6 1.524(2)
C5 C14 1.530(2)
C5 C10 1.541(2)
C6 C7 1.541(3)
C6 H6A 0.93(2)
C6 H6B 1.01(2)
C7 C13 1.512(3)
C7 C8 1.531(3)
C7 H7 1.0000
C8 C9 1.522(3)
C8 H8A 0.9900
C8 H8B 0.9900
C9 C11 1.529(3)
C9 C10 1.540(3)
C9 H9 1.0000
C10 H10A 0.9900
C10 H10B 0.9900
C11 C12 1.526(3)
C11 H11A 0.9900
C11 H11B 0.9900
C12 C13 1.522(3)
C12 C14 1.539(3)
C12 H12 1.0000
C13 H13A 0.9900
C13 H13B 0.9900
C14 H14A 0.9900
C14 H14B 0.9900
C15 C24 1.529(2)
C15 C20 1.534(2)
C15 C16 1.534(2)
C16 C17 1.536(3)
C16 H16A 0.98(2)
C16 H16B 0.97(2)
C17 C18 1.533(3)
C17 C23 1.542(3)
C17 H17 1.0000
C18 C19 1.520(3)
C18 H18A 0.9900
C18 H18B 0.9900
C19 C21 1.531(3)
C19 C20 1.533(3)
C19 H19 1.0000
C20 H20A 0.9900
C20 H20B 0.9900
C21 C22 1.532(3)
C21 H21A 0.9900
C21 H21B 0.9900
C22 C23 1.528(3)
C22 C24 1.534(3)
C22 H22 1.0000
C23 H23A 0.9900
C23 H23B 0.9900
C24 H24A 0.93(2)
C24 H24B 0.97(2)
C25 H25A 0.9800
C25 H25B 0.9800
C25 H25C 0.9800
C26 H26A 0.9800
C26 H26B 0.9800
C26 H26C 0.9800
C27 H27A 0.9800
C27 H27B 0.9800
C27 H27C 0.9800
C28 C33 1.388(2)
C28 C29 1.391(2)
C29 C30 1.384(3)
C29 H29 0.9500
C30 C31 1.378(3)
C30 H30 0.9500
C31 C32 1.377(3)
C31 H31 0.9500
C32 C33 1.388(3)
C32 H32 0.9500
C33 H33 0.9500
C34 C39 1.395(2)
C34 C35 1.399(2)
C35 C36 1.388(2)
C35 H35 0.9500
C36 C37 1.383(3)
C36 H36 0.9500
C37 C38 1.383(3)
C37 H37 0.9500
C38 C39 1.393(3)
C38 H38 0.9500
C39 H39 0.9500
C40 C45 1.389(2)
C40 C41 1.403(2)
C41 C42 1.385(2)
C41 H41 0.9500
C42 C43 1.383(3)
C42 H42 0.9500
C43 C44 1.384(3)
C43 H43 0.9500
C44 C45 1.395(3)
C44 H44 0.9500
C45 H45 0.9500

loop_
_geom_torsion_atom_site_label_1
_geom_torsion_atom_site_label_2
_geom_torsion_atom_site_label_3
_geom_torsion_atom_site_label_4
_geom_torsion
C1 Co1 P1 C34 22.45(8)
C2 Co1 P1 C34 -169.42(9)
H6A Co1 P1 C34 -52.0(6)
C1 Co1 P1 C40 -99.37(8)
C2 Co1 P1 C40 68.77(9)
H6A Co1 P1 C40 -173.8(6)
C1 Co1 P1 C28 142.25(8)
C2 Co1 P1 C28 -49.62(9)
H6A Co1 P1 C28 67.8(6)
C3 N1 C1 N2 -1.99(18)
C5 N1 C1 N2 178.82(14)
C3 N1 C1 Co1 -179.93(12)
C5 N1 C1 Co1 0.9(2)
C4 N2 C1 N1 1.66(17)
C15 N2 C1 N1 -174.45(13)
C4 N2 C1 Co1 179.57(12)
C15 N2 C1 Co1 3.5(2)
C2 Co1 C1 N1 111.61(16)
H6A Co1 C1 N1 -7.4(6)
P1 Co1 C1 N1 -84.86(14)
C2 Co1 C1 N2 -65.81(18)
H6A Co1 C1 N2 175.2(6)
P1 Co1 C1 N2 97.72(14)
C25 Si1 C2 Co1 48.64(14)
C27 Si1 C2 Co1 -73.04(13)
C26 Si1 C2 Co1 168.06(11)
C1 Co1 C2 Si1 -55.75(16)
H6A Co1 C2 Si1 48.0(7)
P1 Co1 C2 Si1 140.78(8)
C1 N1 C3 C4 1.6(2)
C5 N1 C3 C4 -179.16(15)
N1 C3 C4 N2 -0.5(2)
C1 N2 C4 C3 -0.8(2)
C15 N2 C4 C3 175.31(15)
C1 N1 C5 C6 -15.7(2)
C3 N1 C5 C6 165.21(16)
C1 N1 C5 C14 105.10(18)
C3 N1 C5 C14 -74.00(19)
C1 N1 C5 C10 -134.54(16)
C3 N1 C5 C10 46.4(2)
N1 C5 C6 C7 179.45(15)
C14 C5 C6 C7 58.5(2)
C10 C5 C6 C7 -60.7(2)
C5 C6 C7 C13 -58.9(2)
C5 C6 C7 C8 61.5(2)
C13 C7 C8 C9 59.0(2)
C6 C7 C8 C9 -61.2(2)
C7 C8 C9 C11 -58.7(2)
C7 C8 C9 C10 61.1(2)
C8 C9 C10 C5 -60.72(19)
C11 C9 C10 C5 59.93(19)
N1 C5 C10 C9 179.68(14)
C6 C5 C10 C9 60.06(19)
C14 C5 C10 C9 -59.43(19)
C8 C9 C11 C12 59.0(2)
C10 C9 C11 C12 -60.8(2)
C9 C11 C12 C13 -58.7(2)
C9 C11 C12 C14 60.9(2)
C8 C7 C13 C12 -59.7(2)
C6 C7 C13 C12 59.8(2)
C11 C12 C13 C7 59.4(2)
C14 C12 C13 C7 -60.1(2)
N1 C5 C14 C12 -179.61(14)
C6 C5 C14 C12 -58.98(19)
C10 C5 C14 C12 59.57(19)
C13 C12 C14 C5 59.4(2)
C11 C12 C14 C5 -60.4(2)
C1 N2 C15 C24 -59.9(2)
C4 N2 C15 C24 124.56(17)
C1 N2 C15 C20 -179.31(14)
C4 N2 C15 C20 5.1(2)
C1 N2 C15 C16 61.40(19)
C4 N2 C15 C16 -114.18(18)
N2 C15 C16 C17 -179.33(14)
C24 C15 C16 C17 -58.43(19)
C20 C15 C16 C17 60.36(19)
C15 C16 C17 C18 -60.6(2)
C15 C16 C17 C23 58.6(2)
C16 C17 C18 C19 59.6(2)
C23 C17 C18 C19 -59.7(2)
C17 C18 C19 C21 61.1(2)
C17 C18 C19 C20 -59.5(2)
C18 C19 C20 C15 59.96(19)
C21 C19 C20 C15 -61.0(2)
N2 C15 C20 C19 -179.54(14)
C24 C15 C20 C19 60.30(19)
C16 C15 C20 C19 -59.62(18)
C18 C19 C21 C22 -60.8(2)
C20 C19 C21 C22 60.3(2)
C19 C21 C22 C23 59.7(2)
C19 C21 C22 C24 -59.9(2)
C21 C22 C23 C17 -59.5(2)
C24 C22 C23 C17 60.39(19)
C18 C17 C23 C22 59.2(2)
C16 C17 C23 C22 -60.1(2)
N2 C15 C24 C22 179.66(14)
C20 C15 C24 C22 -59.9(2)
C16 C15 C24 C22 58.87(19)
C23 C22 C24 C15 -59.6(2)
C21 C22 C24 C15 60.3(2)
C34 P1 C28 C33 -80.67(16)
C40 P1 C28 C33 22.20(17)
Co1 P1 C28 C33 150.78(14)
C34 P1 C28 C29 102.00(15)
C40 P1 C28 C29 -155.13(15)
Co1 P1 C28 C29 -26.56(16)
C33 C28 C29 C30 1.7(3)
P1 C28 C29 C30 179.18(17)
C28 C29 C30 C31 -2.7(3)
C29 C30 C31 C32 2.1(3)
C30 C31 C32 C33 -0.5(3)
C29 C28 C33 C32 -0.1(3)
P1 C28 C33 C32 -177.38(16)
C31 C32 C33 C28 -0.5(3)
C40 P1 C34 C39 -108.31(15)
C28 P1 C34 C39 -3.88(16)
Co1 P1 C34 C39 120.29(13)
C40 P1 C34 C35 75.50(14)
C28 P1 C34 C35 179.94(13)
Co1 P1 C34 C35 -55.89(14)
C39 C34 C35 C36 0.0(2)
P1 C34 C35 C36 176.47(14)
C34 C35 C36 C37 -0.2(3)
C35 C36 C37 C38 0.2(3)
C36 C37 C38 C39 0.0(3)
C37 C38 C39 C34 -0.2(3)
C35 C34 C39 C38 0.2(2)
P1 C34 C39 C38 -175.92(13)
C34 P1 C40 C45 -156.27(13)
C28 P1 C40 C45 98.06(14)
Co1 P1 C40 C45 -25.42(15)
C34 P1 C40 C41 23.68(15)
C28 P1 C40 C41 -81.99(15)
Co1 P1 C40 C41 154.53(12)
C45 C40 C41 C42 -0.1(2)
P1 C40 C41 C42 179.98(13)
C40 C41 C42 C43 1.0(3)
C41 C42 C43 C44 -1.2(3)
C42 C43 C44 C45 0.5(3)
C41 C40 C45 C44 -0.7(3)
P1 C40 C45 C44 179.25(14)
C43 C44 C45 C40 0.5(3)
